data_7007990
loop_
_publ_author_name
'Itoh, Sumitaka'
'Kishikawa, Nobuyuki'
'Suzuki, Takayoshi'
'Takagi, Hideo D.'

_publ_section_title
;
 Syntheses, structural analyses and redox kinetics of four-coordinate
 [CuL2]2+ and five-coordinate [CuL2(solvent)]2+ complexes (L =
 6,6'-dimethyl-2,2'-bipyridine or 2,9-dimethyl-1,10-phenanthroline):
 completely gated reduction reaction of [Cu(dmp)2]2+ in nitromethane.
;
_journal_issue 6
_journal_name_full 'Dalton transactions (Cambridge, England : 2003)'
_journal_page_first 1066
_journal_page_last 1078
_journal_paper_doi 10.1039/b415057k
_journal_year 2005
_chemical_formula_moiety 'C24 H24 Cu N4 1+, Cl O4 1-'
_chemical_formula_sum 'C24 H24 Cl Cu N4 O4'
_chemical_formula_weight 531.46
_chemical_name_systematic
;
Bis(6,6'-dimethyl-2,2'-bipyridine)copper(I) perchlorate
;
_space_group_IT_number 14
_symmetry_cell_setting monoclinic
_symmetry_space_group_name_Hall '-P 2yab'
_symmetry_space_group_name_H-M 'P 1 21/a 1'
_atom_sites_solution_hydrogens geom
_atom_sites_solution_primary direct
_atom_sites_solution_secondary difmap
_audit_creation_method SHELXL-97
_cell_angle_alpha 90.00
_cell_angle_beta 95.68(4)
_cell_angle_gamma 90.00
_cell_formula_units_Z 4
_cell_length_a 8.833(5)
_cell_length_b 21.684(12)
_cell_length_c 12.384(7)
_cell_measurement_reflns_used 17609
_cell_measurement_temperature 200(2)
_cell_measurement_theta_max 27.5
_cell_measurement_theta_min 3.1
_cell_volume 2360(2)
_computing_cell_refinement PROCESS-AUTO
_computing_data_collection PROCESS-AUTO
_computing_data_reduction 'teXsan ver. 1.11'
_computing_molecular_graphics ORTEP
_computing_publication_material SHELXL-97
_computing_structure_refinement SHELXL-97
_computing_structure_solution SIR92
_diffrn_ambient_temperature 200(2)
_diffrn_detector_area_resol_mean 10.00
_diffrn_measured_fraction_theta_full 0.997
_diffrn_measured_fraction_theta_max 0.997
_diffrn_measurement_device_type 'Rigaku Raxis-rapid'
_diffrn_measurement_method \w
_diffrn_radiation_monochromator graphite
_diffrn_radiation_source 'fine-focus sealed tube'
_diffrn_radiation_type 'Mo K\a'
_diffrn_radiation_wavelength 0.71075
_diffrn_reflns_av_R_equivalents 0.0939
_diffrn_reflns_av_sigmaI/netI 0.0770
_diffrn_reflns_limit_h_max 10
_diffrn_reflns_limit_h_min -11
_diffrn_reflns_limit_k_max 28
_diffrn_reflns_limit_k_min -28
_diffrn_reflns_limit_l_max 16
_diffrn_reflns_limit_l_min -16
_diffrn_reflns_number 22552
_diffrn_reflns_theta_full 27.48
_diffrn_reflns_theta_max 27.48
_diffrn_reflns_theta_min 3.12
_exptl_absorpt_coefficient_mu 1.077
_exptl_absorpt_correction_T_max 0.806
_exptl_absorpt_correction_T_min 0.535
_exptl_absorpt_correction_type multi-scan
_exptl_crystal_colour red
_exptl_crystal_density_diffrn 1.495
_exptl_crystal_density_method 'not measured'
_exptl_crystal_description prism
_exptl_crystal_F_000 1096
_exptl_crystal_size_max 0.28
_exptl_crystal_size_mid 0.18
_exptl_crystal_size_min 0.12
_refine_diff_density_max 0.406
_refine_diff_density_min -0.488
_refine_diff_density_rms 0.075
_refine_ls_extinction_coef 0.0017(4)
_refine_ls_extinction_expression Fc^*^=kFc[1+0.001xFc^2^\l^3^/sin(2\q)]^-1/4^
_refine_ls_extinction_method SHELXL
_refine_ls_goodness_of_fit_ref 1.001
_refine_ls_hydrogen_treatment constr
_refine_ls_matrix_type full
_refine_ls_number_parameters 308
_refine_ls_number_reflns 5403
_refine_ls_number_restraints 0
_refine_ls_restrained_S_all 1.001
_refine_ls_R_factor_all 0.0911
_refine_ls_R_factor_gt 0.0606
_refine_ls_shift/su_max 0.002
_refine_ls_shift/su_mean 0.000
_refine_ls_structure_factor_coef Fsqd
_refine_ls_weighting_details 'calc w=1/[\s^2^(Fo^2^)+(0.0500P)^2^+0.0000P] where P=(Fo^2^+2Fc^2^)/3'
_refine_ls_weighting_scheme calc
_refine_ls_wR_factor_gt 0.0971
_refine_ls_wR_factor_ref 0.1038
_reflns_number_gt 3664
_reflns_number_total 5403
_reflns_threshold_expression 'I > 2\s(I)'
_cod_data_source_file b415057k.txt
_cod_data_source_block Cu(I)dmbp200K
_cod_original_cell_volume 2361(2)
_cod_database_code 7007990

loop_
_symmetry_equiv_pos_as_xyz
'x, y, z'
'-x+1/2, y+1/2, -z'
'-x, -y, -z'
'x-1/2, -y-1/2, z'

loop_
_atom_site_label
_atom_site_type_symbol
_atom_site_fract_x
_atom_site_fract_y
_atom_site_fract_z
_atom_site_U_iso_or_equiv
_atom_site_adp_type
_atom_site_occupancy
_atom_site_symmetry_multiplicity
_atom_site_calc_flag
_atom_site_refinement_flags
_atom_site_disorder_assembly
_atom_site_disorder_group
Cu1 Cu 0.41388(4) 0.374085(14) 0.79051(3) 0.02935(11) Uani 1 1 d . . .
Cl1 Cl 0.07495(9) 0.62974(3) 0.70247(6) 0.04196(18) Uani 1 1 d . . .
O11 O -0.0803(4) 0.64977(17) 0.6879(3) 0.0975(11) Uani 1 1 d . . .
O12 O 0.1671(3) 0.68283(12) 0.6925(2) 0.0705(8) Uani 1 1 d . . .
O13 O 0.0999(5) 0.58887(14) 0.6187(3) 0.0971(12) Uani 1 1 d . . .
O14 O 0.1018(5) 0.6029(2) 0.8050(3) 0.1211(15) Uani 1 1 d . . .
N1 N 0.5239(3) 0.44327(9) 0.71748(17) 0.0268(5) Uani 1 1 d . . .
N2 N 0.4851(2) 0.32560(9) 0.66567(17) 0.0260(4) Uani 1 1 d . . .
N3 N 0.4262(3) 0.34794(9) 0.94842(18) 0.0269(5) Uani 1 1 d . . .
N4 N 0.1961(2) 0.39554(9) 0.81949(18) 0.0286(5) Uani 1 1 d . . .
C1 C 0.4642(4) 0.52056(14) 0.8488(3) 0.0497(9) Uani 1 1 d . . .
H1A H 0.4798 0.5647 0.8627 0.061 Uiso 1 1 calc R . .
H1B H 0.5108 0.4969 0.9109 0.061 Uiso 1 1 calc R . .
H1C H 0.3550 0.5117 0.8384 0.061 Uiso 1 1 calc R . .
C2 C 0.5363(3) 0.50272(12) 0.7487(2) 0.0321(6) Uani 1 1 d . . .
C3 C 0.6135(4) 0.54526(12) 0.6907(2) 0.0369(7) Uani 1 1 d . . .
H3 H 0.6218 0.5870 0.7141 0.044 Uiso 1 1 calc R . .
C4 C 0.6777(4) 0.52680(13) 0.5995(2) 0.0382(7) Uani 1 1 d . . .
H4 H 0.7316 0.5555 0.5597 0.045 Uiso 1 1 calc R . .
C5 C 0.6630(3) 0.46602(12) 0.5662(2) 0.0321(6) Uani 1 1 d . . .
H5 H 0.7063 0.4523 0.5032 0.038 Uiso 1 1 calc R . .
C6 C 0.5840(3) 0.42546(11) 0.6264(2) 0.0253(5) Uani 1 1 d . . .
C7 C 0.5597(3) 0.35987(11) 0.5960(2) 0.0265(5) Uani 1 1 d . . .
C8 C 0.6097(3) 0.33475(13) 0.5031(2) 0.0355(6) Uani 1 1 d . . .
H8 H 0.6620 0.3595 0.4556 0.042 Uiso 1 1 calc R . .
C9 C 0.5825(4) 0.27327(14) 0.4806(3) 0.0429(7) Uani 1 1 d . . .
H9 H 0.6146 0.2552 0.4168 0.050 Uiso 1 1 calc R . .
C10 C 0.5079(4) 0.23833(13) 0.5517(3) 0.0400(7) Uani 1 1 d . . .
H10 H 0.4887 0.1958 0.5375 0.047 Uiso 1 1 calc R . .
C11 C 0.4611(3) 0.26543(12) 0.6442(2) 0.0304(6) Uani 1 1 d . . .
C12 C 0.3826(4) 0.22962(13) 0.7254(3) 0.0398(7) Uani 1 1 d . . .
H12A H 0.3708 0.1866 0.7015 0.048 Uiso 1 1 calc R . .
H12B H 0.2821 0.2476 0.7319 0.048 Uiso 1 1 calc R . .
H12C H 0.4433 0.2311 0.7960 0.048 Uiso 1 1 calc R . .
C13 C 0.6868(4) 0.31325(16) 0.9556(3) 0.0491(8) Uani 1 1 d . . .
H13A H 0.7628 0.2927 1.0063 0.058 Uiso 1 1 calc R . .
H13B H 0.7247 0.3540 0.9370 0.058 Uiso 1 1 calc R . .
H13C H 0.6679 0.2884 0.8895 0.058 Uiso 1 1 calc R . .
C14 C 0.5430(3) 0.32039(12) 1.0071(2) 0.0339(6) Uani 1 1 d . . .
C15 C 0.5291(4) 0.29964(13) 1.1122(2) 0.0438(8) Uani 1 1 d . . .
H15 H 0.6133 0.2808 1.1533 0.052 Uiso 1 1 calc R . .
C16 C 0.3935(4) 0.30650(13) 1.1560(2) 0.0449(8) Uani 1 1 d . . .
H16 H 0.3822 0.2914 1.2267 0.052 Uiso 1 1 calc R . .
C17 C 0.2739(4) 0.33535(13) 1.0969(2) 0.0381(7) Uani 1 1 d . . .
H17 H 0.1800 0.3413 1.1267 0.045 Uiso 1 1 calc R . .
C18 C 0.2930(3) 0.35565(11) 0.9929(2) 0.0287(6) Uani 1 1 d . . .
C19 C 0.1709(3) 0.38823(11) 0.9249(2) 0.0308(6) Uani 1 1 d . . .
C20 C 0.0419(4) 0.41146(15) 0.9643(3) 0.0477(8) Uani 1 1 d . . .
H20 H 0.0256 0.4056 1.0382 0.056 Uiso 1 1 calc R . .
C21 C -0.0627(4) 0.44305(18) 0.8964(4) 0.0584(10) Uani 1 1 d . . .
H21 H -0.1516 0.4595 0.9228 0.070 Uiso 1 1 calc R . .
C22 C -0.0372(4) 0.45056(16) 0.7901(3) 0.0511(9) Uani 1 1 d . . .
H22 H -0.1085 0.4724 0.7419 0.062 Uiso 1 1 calc R . .
C23 C 0.0934(3) 0.42616(12) 0.7528(3) 0.0367(6) Uani 1 1 d . . .
C24 C 0.1254(4) 0.43350(16) 0.6375(3) 0.0487(8) Uani 1 1 d . . .
H24A H 0.1348 0.3927 0.6046 0.058 Uiso 1 1 calc R . .
H24B H 0.2206 0.4564 0.6346 0.058 Uiso 1 1 calc R . .
H24C H 0.0418 0.4562 0.5975 0.058 Uiso 1 1 calc R . .

loop_
_atom_site_aniso_label
_atom_site_aniso_U_11
_atom_site_aniso_U_22
_atom_site_aniso_U_33
_atom_site_aniso_U_23
_atom_site_aniso_U_13
_atom_site_aniso_U_12
Cu1 0.03487(18) 0.03060(16) 0.02461(16) 0.00193(14) 0.01308(13) 0.00063(15)
Cl1 0.0563(4) 0.0410(3) 0.0318(3) 0.0003(3) 0.0205(3) -0.0013(3)
O11 0.0624(19) 0.117(3) 0.119(3) 0.030(2) 0.037(2) 0.0063(18)
O12 0.081(2) 0.0640(16) 0.0692(19) -0.0169(14) 0.0206(16) -0.0243(15)
O13 0.147(3) 0.0662(17) 0.091(2) -0.0388(16) 0.075(2) -0.0302(19)
O14 0.147(4) 0.164(4) 0.058(2) 0.058(2) 0.038(2) 0.034(3)
N1 0.0340(12) 0.0258(10) 0.0215(10) 0.0000(8) 0.0071(9) -0.0010(9)
N2 0.0274(11) 0.0274(10) 0.0243(11) -0.0012(8) 0.0079(9) -0.0007(9)
N3 0.0333(12) 0.0230(9) 0.0249(11) 0.0004(8) 0.0057(10) -0.0011(9)
N4 0.0282(11) 0.0282(10) 0.0303(11) -0.0012(9) 0.0075(10) -0.0017(9)
C1 0.072(2) 0.0378(15) 0.0436(19) -0.0112(14) 0.0264(18) -0.0109(15)
C2 0.0419(15) 0.0291(13) 0.0257(13) -0.0016(10) 0.0056(12) -0.0015(11)
C3 0.0509(18) 0.0259(12) 0.0336(15) 0.0001(11) 0.0024(14) -0.0060(12)
C4 0.0491(18) 0.0349(14) 0.0309(15) 0.0080(12) 0.0054(14) -0.0107(13)
C5 0.0384(15) 0.0356(13) 0.0238(13) 0.0009(11) 0.0102(12) -0.0037(12)
C6 0.0289(12) 0.0262(12) 0.0207(11) 0.0018(9) 0.0029(10) 0.0001(10)
C7 0.0274(12) 0.0302(13) 0.0220(12) 0.0005(10) 0.0035(11) -0.0002(10)
C8 0.0407(16) 0.0382(14) 0.0296(14) -0.0029(11) 0.0137(13) -0.0027(12)
C9 0.0523(19) 0.0451(16) 0.0341(16) -0.0141(13) 0.0175(15) -0.0002(14)
C10 0.0470(18) 0.0311(14) 0.0432(17) -0.0103(12) 0.0110(15) -0.0028(12)
C11 0.0298(14) 0.0296(12) 0.0320(14) -0.0017(11) 0.0042(12) -0.0013(10)
C12 0.0466(17) 0.0306(13) 0.0439(17) 0.0004(12) 0.0131(15) -0.0083(12)
C13 0.0402(18) 0.0570(19) 0.050(2) 0.0105(16) 0.0042(16) 0.0101(15)
C14 0.0441(16) 0.0266(12) 0.0306(14) -0.0001(11) 0.0025(13) 0.0011(12)
C15 0.072(2) 0.0282(13) 0.0295(15) 0.0025(11) -0.0043(16) 0.0035(14)
C16 0.081(2) 0.0315(14) 0.0237(14) 0.0011(11) 0.0131(16) -0.0088(15)
C17 0.0542(18) 0.0364(14) 0.0264(14) -0.0024(11) 0.0173(14) -0.0129(13)
C18 0.0385(14) 0.0235(11) 0.0255(13) -0.0040(10) 0.0109(12) -0.0074(10)
C19 0.0324(14) 0.0292(13) 0.0328(14) -0.0041(10) 0.0129(12) -0.0054(10)
C20 0.0438(18) 0.0555(18) 0.0478(19) -0.0087(15) 0.0245(16) -0.0016(15)
C21 0.0330(17) 0.066(2) 0.078(3) -0.015(2) 0.0132(19) 0.0102(16)
C22 0.0363(17) 0.0495(18) 0.066(2) -0.0065(17) -0.0040(18) 0.0096(14)
C23 0.0382(16) 0.0300(13) 0.0412(16) -0.0006(12) 0.0000(14) -0.0010(12)
C24 0.055(2) 0.0505(18) 0.0392(18) 0.0099(14) -0.0032(16) 0.0040(15)

loop_
_atom_type_symbol
_atom_type_description
_atom_type_scat_dispersion_real
_atom_type_scat_dispersion_imag
_atom_type_scat_source
Cu Cu 0.3201 1.2651 'International Tables Vol C Tables 4.2.6.8 and 6.1.1.4'
C C 0.0033 0.0016 'International Tables Vol C Tables 4.2.6.8 and 6.1.1.4'
H H 0.0000 0.0000 'International Tables Vol C Tables 4.2.6.8 and 6.1.1.4'
N N 0.0061 0.0033 'International Tables Vol C Tables 4.2.6.8 and 6.1.1.4'
Cl Cl 0.1484 0.1585 'International Tables Vol C Tables 4.2.6.8 and 6.1.1.4'
O O 0.0106 0.0060 'International Tables Vol C Tables 4.2.6.8 and 6.1.1.4'

loop_
_geom_angle_atom_site_label_1
_geom_angle_atom_site_label_2
_geom_angle_atom_site_label_3
_geom_angle
_geom_angle_site_symmetry_1
_geom_angle_site_symmetry_3
_geom_angle_publ_flag
N2 Cu1 N3 126.94(9) . . ?
N2 Cu1 N4 128.48(9) . . ?
N3 Cu1 N4 81.72(10) . . ?
N2 Cu1 N1 81.13(9) . . ?
N3 Cu1 N1 130.42(9) . . ?
N4 Cu1 N1 114.02(9) . . ?
O14 Cl1 O13 112.7(3) . . ?
O14 Cl1 O12 111.7(2) . . ?
O13 Cl1 O12 108.34(18) . . ?
O14 Cl1 O11 108.4(2) . . ?
O13 Cl1 O11 108.5(3) . . ?
O12 Cl1 O11 107.0(2) . . ?
C2 N1 C6 119.1(2) . . ?
C2 N1 Cu1 127.09(19) . . ?
C6 N1 Cu1 113.75(16) . . ?
C11 N2 C7 118.8(2) . . ?
C11 N2 Cu1 126.97(18) . . ?
C7 N2 Cu1 114.14(16) . . ?
C14 N3 C18 119.1(2) . . ?
C14 N3 Cu1 127.68(19) . . ?
C18 N3 Cu1 112.98(18) . . ?
C23 N4 C19 119.1(2) . . ?
C23 N4 Cu1 126.5(2) . . ?
C19 N4 Cu1 112.91(19) . . ?
C2 C1 H1A 109.5 . . ?
C2 C1 H1B 109.5 . . ?
H1A C1 H1B 109.5 . . ?
C2 C1 H1C 109.5 . . ?
H1A C1 H1C 109.5 . . ?
H1B C1 H1C 109.5 . . ?
N1 C2 C3 121.1(3) . . ?
N1 C2 C1 117.1(2) . . ?
C3 C2 C1 121.8(3) . . ?
C4 C3 C2 119.7(3) . . ?
C4 C3 H3 120.1 . . ?
C2 C3 H3 120.1 . . ?
C3 C4 C5 119.3(3) . . ?
C3 C4 H4 120.4 . . ?
C5 C4 H4 120.4 . . ?
C4 C5 C6 118.8(3) . . ?
C4 C5 H5 120.6 . . ?
C6 C5 H5 120.6 . . ?
N1 C6 C5 121.9(2) . . ?
N1 C6 C7 115.4(2) . . ?
C5 C6 C7 122.7(2) . . ?
N2 C7 C8 121.9(2) . . ?
N2 C7 C6 115.5(2) . . ?
C8 C7 C6 122.6(2) . . ?
C9 C8 C7 119.0(3) . . ?
C9 C8 H8 120.5 . . ?
C7 C8 H8 120.5 . . ?
C10 C9 C8 119.2(3) . . ?
C10 C9 H9 120.4 . . ?
C8 C9 H9 120.4 . . ?
C9 C10 C11 119.7(3) . . ?
C9 C10 H10 120.1 . . ?
C11 C10 H10 120.1 . . ?
N2 C11 C10 121.4(2) . . ?
N2 C11 C12 116.5(2) . . ?
C10 C11 C12 122.1(2) . . ?
C11 C12 H12A 109.5 . . ?
C11 C12 H12B 109.5 . . ?
H12A C12 H12B 109.5 . . ?
C11 C12 H12C 109.5 . . ?
H12A C12 H12C 109.5 . . ?
H12B C12 H12C 109.5 . . ?
C14 C13 H13A 109.5 . . ?
C14 C13 H13B 109.5 . . ?
H13A C13 H13B 109.5 . . ?
C14 C13 H13C 109.5 . . ?
H13A C13 H13C 109.5 . . ?
H13B C13 H13C 109.5 . . ?
N3 C14 C15 121.0(3) . . ?
N3 C14 C13 117.3(3) . . ?
C15 C14 C13 121.7(3) . . ?
C16 C15 C14 119.7(3) . . ?
C16 C15 H15 120.2 . . ?
C14 C15 H15 120.2 . . ?
C15 C16 C17 119.6(3) . . ?
C15 C16 H16 120.2 . . ?
C17 C16 H16 120.2 . . ?
C16 C17 C18 118.8(3) . . ?
C16 C17 H17 120.6 . . ?
C18 C17 H17 120.6 . . ?
N3 C18 C17 121.8(3) . . ?
N3 C18 C19 116.1(2) . . ?
C17 C18 C19 122.1(3) . . ?
N4 C19 C20 121.2(3) . . ?
N4 C19 C18 115.1(2) . . ?
C20 C19 C18 123.7(3) . . ?
C21 C20 C19 119.8(3) . . ?
C21 C20 H20 120.1 . . ?
C19 C20 H20 120.1 . . ?
C22 C21 C20 119.0(3) . . ?
C22 C21 H21 120.5 . . ?
C20 C21 H21 120.5 . . ?
C21 C22 C23 119.7(3) . . ?
C21 C22 H22 120.1 . . ?
C23 C22 H22 120.1 . . ?
N4 C23 C22 121.2(3) . . ?
N4 C23 C24 117.5(3) . . ?
C22 C23 C24 121.3(3) . . ?
C23 C24 H24A 109.5 . . ?
C23 C24 H24B 109.5 . . ?
H24A C24 H24B 109.5 . . ?
C23 C24 H24C 109.5 . . ?
H24A C24 H24C 109.5 . . ?
H24B C24 H24C 109.5 . . ?

loop_
_geom_bond_atom_site_label_1
_geom_bond_atom_site_label_2
_geom_bond_distance
_geom_bond_site_symmetry_2
_geom_bond_publ_flag
Cu1 N2 2.021(2) . ?
Cu1 N3 2.029(2) . ?
Cu1 N4 2.045(2) . ?
Cu1 N1 2.047(2) . ?
Cl1 O14 1.395(3) . ?
Cl1 O13 1.399(3) . ?
Cl1 O12 1.422(3) . ?
Cl1 O11 1.433(3) . ?
N1 C2 1.347(3) . ?
N1 C6 1.349(3) . ?
N2 C11 1.344(3) . ?
N2 C7 1.358(3) . ?
N3 C14 1.342(4) . ?
N3 C18 1.358(4) . ?
N4 C23 1.340(4) . ?
N4 C19 1.355(3) . ?
C1 C2 1.499(4) . ?
C1 H1A 0.9800 . ?
C1 H1B 0.9800 . ?
C1 H1C 0.9800 . ?
C2 C3 1.389(4) . ?
C3 C4 1.373(4) . ?
C3 H3 0.9500 . ?
C4 C5 1.383(4) . ?
C4 H4 0.9500 . ?
C5 C6 1.385(3) . ?
C5 H5 0.9500 . ?
C6 C7 1.482(3) . ?
C7 C8 1.384(4) . ?
C8 C9 1.378(4) . ?
C8 H8 0.9500 . ?
C9 C10 1.378(4) . ?
C9 H9 0.9500 . ?
C10 C11 1.386(4) . ?
C10 H10 0.9500 . ?
C11 C12 1.495(4) . ?
C12 H12A 0.9800 . ?
C12 H12B 0.9800 . ?
C12 H12C 0.9800 . ?
C13 C14 1.485(4) . ?
C13 H13A 0.9800 . ?
C13 H13B 0.9800 . ?
C13 H13C 0.9800 . ?
C14 C15 1.394(4) . ?
C15 C16 1.371(5) . ?
C15 H15 0.9500 . ?
C16 C17 1.375(5) . ?
C16 H16 0.9500 . ?
C17 C18 1.387(4) . ?
C17 H17 0.9500 . ?
C18 C19 1.480(4) . ?
C19 C20 1.379(4) . ?
C20 C21 1.369(5) . ?
C20 H20 0.9500 . ?
C21 C22 1.368(5) . ?
C21 H21 0.9500 . ?
C22 C23 1.389(4) . ?
C22 H22 0.9500 . ?
C23 C24 1.492(5) . ?
C24 H24A 0.9800 . ?
C24 H24B 0.9800 . ?
C24 H24C 0.9800 . ?

loop_
_geom_torsion_atom_site_label_1
_geom_torsion_atom_site_label_2
_geom_torsion_atom_site_label_3
_geom_torsion_atom_site_label_4
_geom_torsion
_geom_torsion_site_symmetry_1
_geom_torsion_site_symmetry_2
_geom_torsion_site_symmetry_3
_geom_torsion_site_symmetry_4
_geom_torsion_publ_flag
N2 Cu1 N1 C2 178.9(2) . . . . ?
N3 Cu1 N1 C2 -49.4(3) . . . . ?
N4 Cu1 N1 C2 50.6(3) . . . . ?
N2 Cu1 N1 C6 1.37(18) . . . . ?
N3 Cu1 N1 C6 133.13(17) . . . . ?
N4 Cu1 N1 C6 -126.94(18) . . . . ?
N3 Cu1 N2 C11 45.3(3) . . . . ?
N4 Cu1 N2 C11 -66.3(3) . . . . ?
N1 Cu1 N2 C11 180.0(2) . . . . ?
N3 Cu1 N2 C7 -137.40(17) . . . . ?
N4 Cu1 N2 C7 111.05(18) . . . . ?
N1 Cu1 N2 C7 -2.67(18) . . . . ?
N2 Cu1 N3 C14 42.6(3) . . . . ?
N4 Cu1 N3 C14 175.2(2) . . . . ?
N1 Cu1 N3 C14 -70.2(2) . . . . ?
N2 Cu1 N3 C18 -131.50(16) . . . . ?
N4 Cu1 N3 C18 1.13(16) . . . . ?
N1 Cu1 N3 C18 115.73(18) . . . . ?
N2 Cu1 N4 C23 -57.2(3) . . . . ?
N3 Cu1 N4 C23 171.5(2) . . . . ?
N1 Cu1 N4 C23 40.8(2) . . . . ?
N2 Cu1 N4 C19 136.97(17) . . . . ?
N3 Cu1 N4 C19 5.66(17) . . . . ?
N1 Cu1 N4 C19 -125.07(17) . . . . ?
C6 N1 C2 C3 -2.0(4) . . . . ?
Cu1 N1 C2 C3 -179.3(2) . . . . ?
C6 N1 C2 C1 178.5(3) . . . . ?
Cu1 N1 C2 C1 1.1(4) . . . . ?
N1 C2 C3 C4 0.4(5) . . . . ?
C1 C2 C3 C4 180.0(3) . . . . ?
C2 C3 C4 C5 0.7(5) . . . . ?
C3 C4 C5 C6 -0.2(4) . . . . ?
C2 N1 C6 C5 2.4(4) . . . . ?
Cu1 N1 C6 C5 -179.8(2) . . . . ?
C2 N1 C6 C7 -177.7(2) . . . . ?
Cu1 N1 C6 C7 0.1(3) . . . . ?
C4 C5 C6 N1 -1.3(4) . . . . ?
C4 C5 C6 C7 178.8(3) . . . . ?
C11 N2 C7 C8 0.8(4) . . . . ?
Cu1 N2 C7 C8 -176.8(2) . . . . ?
C11 N2 C7 C6 -179.0(2) . . . . ?
Cu1 N2 C7 C6 3.5(3) . . . . ?
N1 C6 C7 N2 -2.3(3) . . . . ?
C5 C6 C7 N2 177.6(2) . . . . ?
N1 C6 C7 C8 177.9(2) . . . . ?
C5 C6 C7 C8 -2.2(4) . . . . ?
N2 C7 C8 C9 0.3(4) . . . . ?
C6 C7 C8 C9 -180.0(3) . . . . ?
C7 C8 C9 C10 -0.8(5) . . . . ?
C8 C9 C10 C11 0.3(5) . . . . ?
C7 N2 C11 C10 -1.4(4) . . . . ?
Cu1 N2 C11 C10 175.9(2) . . . . ?
C7 N2 C11 C12 178.3(2) . . . . ?
Cu1 N2 C11 C12 -4.5(4) . . . . ?
C9 C10 C11 N2 0.8(5) . . . . ?
C9 C10 C11 C12 -178.8(3) . . . . ?
C18 N3 C14 C15 0.2(4) . . . . ?
Cu1 N3 C14 C15 -173.6(2) . . . . ?
C18 N3 C14 C13 -179.6(2) . . . . ?
Cu1 N3 C14 C13 6.6(4) . . . . ?
N3 C14 C15 C16 1.0(4) . . . . ?
C13 C14 C15 C16 -179.2(3) . . . . ?
C14 C15 C16 C17 -1.8(4) . . . . ?
C15 C16 C17 C18 1.4(4) . . . . ?
C14 N3 C18 C17 -0.6(4) . . . . ?
Cu1 N3 C18 C17 174.1(2) . . . . ?
C14 N3 C18 C19 178.0(2) . . . . ?
Cu1 N3 C18 C19 -7.3(3) . . . . ?
C16 C17 C18 N3 -0.2(4) . . . . ?
C16 C17 C18 C19 -178.7(2) . . . . ?
C23 N4 C19 C20 0.2(4) . . . . ?
Cu1 N4 C19 C20 167.3(2) . . . . ?
C23 N4 C19 C18 -178.0(2) . . . . ?
Cu1 N4 C19 C18 -11.0(3) . . . . ?
N3 C18 C19 N4 12.5(3) . . . . ?
C17 C18 C19 N4 -168.9(2) . . . . ?
N3 C18 C19 C20 -165.8(3) . . . . ?
C17 C18 C19 C20 12.8(4) . . . . ?
N4 C19 C20 C21 -0.6(5) . . . . ?
C18 C19 C20 C21 177.5(3) . . . . ?
C19 C20 C21 C22 0.5(5) . . . . ?
C20 C21 C22 C23 0.0(6) . . . . ?
C19 N4 C23 C22 0.3(4) . . . . ?
Cu1 N4 C23 C22 -164.8(2) . . . . ?
C19 N4 C23 C24 179.7(3) . . . . ?
Cu1 N4 C23 C24 14.7(4) . . . . ?
C21 C22 C23 N4 -0.4(5) . . . . ?
C21 C22 C23 C24 -179.9(3) . . . . ?
